data_7019799
loop_
_publ_author_name
'Han, Li-Wei'
'Lin, Jing-Xiang'
'L\"u, Jian'
'Cao, Rong'

_publ_section_title
;
 New types of hybrid solids of tetravanadate polyanions and cucurbituril.
;
_journal_issue 33
_journal_name_full 'Dalton transactions (Cambridge, England : 2003)'
_journal_page_first 10080
_journal_page_last 10084
_journal_paper_doi 10.1039/c2dt30559c
_journal_volume 41
_journal_year 2012
_chemical_formula_sum 'C80 H154 Li4 N40 O59 V4'
_chemical_formula_weight 2851.95
_chemical_name_systematic
;
?
;
_space_group_IT_number 15
_symmetry_cell_setting monoclinic
_symmetry_space_group_name_Hall '-C 2yc'
_symmetry_space_group_name_H-M 'C 1 2/c 1'
_atom_sites_solution_hydrogens geom
_atom_sites_solution_primary direct
_atom_sites_solution_secondary difmap
_audit_creation_method SHELXL-97
_cell_angle_alpha 90.00
_cell_angle_beta 121.609(4)
_cell_angle_gamma 90.00
_cell_formula_units_Z 4
_cell_length_a 24.277(2)
_cell_length_b 29.3537(15)
_cell_length_c 20.5347(18)
_cell_measurement_temperature 293(2)
_cell_volume 12462.5(17)
_computing_cell_refinement 'CrystalClear (Rigaku Corp., 2000)'
_computing_data_collection 'CrystalClear (Rigaku Corp., 2000)'
_computing_data_reduction 'CrystalClear (Rigaku Corp., 2000)'
_computing_molecular_graphics 'SHELXL-97 (Sheldrick, 1997)'
_computing_publication_material 'SHELXL-97 (Sheldrick, 1997)'
_computing_structure_refinement 'SHELXL-97 (Sheldrick, 1997)'
_computing_structure_solution 'SHELXS-97 (Sheldrick, 1990)'
_diffrn_ambient_temperature 293(2)
_diffrn_measured_fraction_theta_full 0.998
_diffrn_measured_fraction_theta_max 0.998
_diffrn_measurement_device_type
;
Mercury
;
_diffrn_measurement_method dtprofit.ref
_diffrn_radiation_monochromator graphite
_diffrn_radiation_source 'fine-focus sealed tube'
_diffrn_radiation_type MoK\a
_diffrn_radiation_wavelength 0.71073
_diffrn_reflns_av_R_equivalents 0.0434
_diffrn_reflns_av_sigmaI/netI 0.0326
_diffrn_reflns_limit_h_max 23
_diffrn_reflns_limit_h_min -28
_diffrn_reflns_limit_k_max 34
_diffrn_reflns_limit_k_min -34
_diffrn_reflns_limit_l_max 24
_diffrn_reflns_limit_l_min -22
_diffrn_reflns_number 43170
_diffrn_reflns_theta_full 25.00
_diffrn_reflns_theta_max 25.00
_diffrn_reflns_theta_min 1.81
_diffrn_standards_decay_% none
_diffrn_standards_interval_count none
_diffrn_standards_interval_time none
_diffrn_standards_number none
_exptl_absorpt_coefficient_mu 0.402
_exptl_absorpt_correction_T_max 0.961
_exptl_absorpt_correction_T_min 0.941
_exptl_absorpt_correction_type empirical
_exptl_crystal_colour yellow
_exptl_crystal_density_diffrn 1.520
_exptl_crystal_density_method 'not measured'
_exptl_crystal_description block
_exptl_crystal_F_000 5960
_exptl_crystal_size_max 0.15
_exptl_crystal_size_mid 0.15
_exptl_crystal_size_min 0.1
_refine_diff_density_max 1.398
_refine_diff_density_min -1.070
_refine_diff_density_rms 0.136
_refine_ls_extinction_method none
_refine_ls_goodness_of_fit_ref 1.156
_refine_ls_hydrogen_treatment constr
_refine_ls_matrix_type full
_refine_ls_number_parameters 885
_refine_ls_number_reflns 10987
_refine_ls_number_restraints 96
_refine_ls_restrained_S_all 1.163
_refine_ls_R_factor_all 0.1024
_refine_ls_R_factor_gt 0.0986
_refine_ls_shift/su_max 0.002
_refine_ls_shift/su_mean 0.000
_refine_ls_structure_factor_coef Fsqd
_refine_ls_weighting_details 'calc w=1/[\s^2^(Fo^2^)+(0.1734P)^2^+36.7846P] where P=(Fo^2^+2Fc^2^)/3'
_refine_ls_weighting_scheme calc
_refine_ls_wR_factor_gt 0.2862
_refine_ls_wR_factor_ref 0.2916
_reflns_number_gt 10309
_reflns_number_total 10987
_reflns_threshold_expression >2sigma(I)
_cod_data_source_file c2dt30559c.txt
_cod_data_source_block complex2
_cod_depositor_comments
;
The following automatic conversions were performed:

'_refine_ls_hydrogen_treatment' value 'constr.' was replaced with the
value 'constr' as specified in the replacement file
'src/cod-tools/trunk/data/replacement-values/replacement_values.lst'.

Automatic conversion script
Id: cif_fix_values 5376 2017-05-30 11:51:03Z andrius 
;
_cod_original_cell_volume 12462.5(18)
_cod_original_sg_symbol_H-M C2/c
_cod_database_code 7019799

loop_
_symmetry_equiv_pos_as_xyz
'x, y, z'
'-x, y, -z+1/2'
'x+1/2, y+1/2, z'
'-x+1/2, y+1/2, -z+1/2'
'-x, -y, -z'
'x, -y, z-1/2'
'-x+1/2, -y+1/2, -z'
'x+1/2, -y+1/2, z-1/2'

loop_
_atom_site_label
_atom_site_type_symbol
_atom_site_fract_x
_atom_site_fract_y
_atom_site_fract_z
_atom_site_U_iso_or_equiv
_atom_site_adp_type
_atom_site_occupancy
_atom_site_symmetry_multiplicity
_atom_site_calc_flag
_atom_site_refinement_flags
V1 V 0.38594(4) 0.19689(3) 0.16313(5) 0.0459(3) Uani 1 1 d .
V2 V 0.48015(4) 0.19666(4) 0.35212(5) 0.0540(3) Uani 1 1 d .
O52 O 0.41049(19) 0.2027(2) 0.2608(2) 0.0812(15) Uani 1 1 d .
O8 O 0.4848(5) 0.2482(5) 0.3925(7) 0.093(3) Uani 0.50 1 d P
O8' O 0.4762(5) 0.2181(5) 0.4176(7) 0.093(3) Uani 0.50 1 d P
O17 O 0.4742(4) 0.1605(4) 0.4102(6) 0.081(2) Uani 0.50 1 d P
O17' O 0.4888(4) 0.1419(4) 0.3669(6) 0.081(2) Uani 0.50 1 d P
O65 O 0.5500(2) 0.2045(4) 0.3506(3) 0.158(4) Uani 1 1 d .
O78 O 0.3567(4) 0.2489(4) 0.1303(5) 0.0724(18) Uani 0.50 1 d P
O78' O 0.3198(5) 0.2249(4) 0.1078(5) 0.0724(18) Uani 0.50 1 d P
O79 O 0.3254(4) 0.1635(3) 0.1058(5) 0.0734(17) Uani 0.50 1 d P
O79' O 0.3718(5) 0.1432(3) 0.1444(5) 0.0734(17) Uani 0.50 1 d P
O1 O 0.20733(14) 0.36317(11) 0.39803(18) 0.0422(7) Uani 1 1 d .
O2 O 0.36353(14) 0.54982(10) 0.25138(18) 0.0394(7) Uani 1 1 d .
O3 O 0.43571(15) 0.38175(11) 0.35695(18) 0.0422(7) Uani 1 1 d .
O4 O 0.29834(13) 0.47842(10) 0.11930(17) 0.0367(6) Uani 1 1 d .
O5 O 0.34532(14) 0.37648(10) 0.18293(18) 0.0401(7) Uani 1 1 d .
O6 O 0.44692(15) 0.48662(11) 0.40279(18) 0.0423(7) Uani 1 1 d .
O7 O 0.11479(16) 0.35861(12) 0.21738(19) 0.0465(8) Uani 1 1 d .
O9 O 0.06813(16) 0.45784(13) 0.1514(2) 0.0524(9) Uani 1 1 d .
O10 O 0.13500(15) 0.52309(13) 0.29085(19) 0.0481(8) Uani 1 1 d .
O13 O 0.21942(14) 0.46807(12) 0.44536(18) 0.0448(8) Uani 1 1 d .
O21 O 0.11058(17) 0.42818(13) 0.3159(2) 0.0537(9) Uani 1 1 d .
O23 O 0.42062(17) 0.46285(12) 0.2556(2) 0.0510(8) Uani 1 1 d .
O51 O 0.5000 0.36942(19) 0.2500 0.0747(18) Uani 1 2 d S
O60 O 0.0000 0.5033(2) 0.2500 0.0793(19) Uani 1 2 d S
C24 C 0.2195(2) 0.29841(14) 0.3043(3) 0.0387(10) Uani 1 1 d .
H24A H 0.1823 0.2988 0.3101 0.046 Uiso 1 1 calc R
H24B H 0.2316 0.2668 0.3049 0.046 Uiso 1 1 calc R
C26 C 0.24052(19) 0.47906(14) 0.0948(2) 0.0307(8) Uani 1 1 d .
C30 C 0.2963(2) 0.35764(13) 0.1720(2) 0.0354(9) Uani 1 1 d .
C31 C 0.41974(18) 0.48975(15) 0.4388(2) 0.0338(9) Uani 1 1 d .
C34 C 0.31873(19) 0.56244(12) 0.2580(2) 0.0310(8) Uani 1 1 d .
C35 C 0.2375(2) 0.55996(14) 0.1204(2) 0.0352(9) Uani 1 1 d .
H35A H 0.2081 0.5833 0.0868 0.042 Uiso 1 1 calc R
H35B H 0.2753 0.5604 0.1159 0.042 Uiso 1 1 calc R
C36 C 0.4062(2) 0.36412(14) 0.3836(2) 0.0358(9) Uani 1 1 d .
C37 C 0.2499(2) 0.55688(16) 0.4192(3) 0.0406(10) Uani 1 1 d .
H37A H 0.2118 0.5511 0.4220 0.049 Uiso 1 1 calc R
H37B H 0.2696 0.5848 0.4472 0.049 Uiso 1 1 calc R
C40 C 0.3655(2) 0.52275(15) 0.4942(2) 0.0354(9) Uani 1 1 d .
C42 C 0.2282(2) 0.30563(13) 0.1845(3) 0.0365(9) Uani 1 1 d .
C43 C 0.1493(2) 0.34658(14) 0.1935(2) 0.0353(9) Uani 1 1 d .
C44 C 0.2609(2) 0.35271(14) 0.4095(2) 0.0349(9) Uani 1 1 d .
C45 C 0.13689(19) 0.50786(16) 0.0539(2) 0.0368(9) Uani 1 1 d .
C46 C 0.45127(19) 0.41407(16) 0.4953(2) 0.0394(10) Uani 1 1 d .
H46A H 0.4845 0.4183 0.4831 0.047 Uiso 1 1 calc R
H46B H 0.4726 0.4056 0.5488 0.047 Uiso 1 1 calc R
C47 C 0.3202(2) 0.40312(16) 0.5196(3) 0.0402(10) Uani 1 1 d .
H47A H 0.2806 0.4007 0.5202 0.048 Uiso 1 1 calc R
H47B H 0.3559 0.3960 0.5706 0.048 Uiso 1 1 calc R
C48 C 0.2231(2) 0.39905(15) 0.0542(2) 0.0363(9) Uani 1 1 d .
H48A H 0.1919 0.3860 0.0050 0.044 Uiso 1 1 calc R
H48B H 0.2631 0.4036 0.0553 0.044 Uiso 1 1 calc R
C49 C 0.2751(2) 0.47803(16) 0.4654(2) 0.0362(9) Uani 1 1 d .
C50 C 0.3516(2) 0.30653(14) 0.2826(3) 0.0402(10) Uani 1 1 d .
H50A H 0.3882 0.3116 0.2766 0.048 Uiso 1 1 calc R
H50B H 0.3474 0.2739 0.2864 0.048 Uiso 1 1 calc R
C53 C 0.3409(2) 0.31217(14) 0.4015(3) 0.0363(9) Uani 1 1 d .
C54 C 0.1734(2) 0.54603(15) 0.2825(3) 0.0382(9) Uani 1 1 d .
C55 C 0.3821(2) 0.56746(15) 0.3973(2) 0.0366(9) Uani 1 1 d .
H55A H 0.4175 0.5675 0.3882 0.044 Uiso 1 1 calc R
H55B H 0.3872 0.5941 0.4279 0.044 Uiso 1 1 calc R
C56 C 0.13163(19) 0.45549(16) 0.0309(2) 0.0368(9) Uani 1 1 d .
C57 C 0.09340(19) 0.46585(17) 0.1141(2) 0.0398(10) Uani 1 1 d .
C58 C 0.1064(2) 0.54799(18) 0.1430(3) 0.0440(11) Uani 1 1 d .
H58A H 0.0943 0.5742 0.1094 0.053 Uiso 1 1 calc R
H58B H 0.0722 0.5430 0.1534 0.053 Uiso 1 1 calc R
C59 C 0.1003(2) 0.5413(2) -0.0129(3) 0.0527(12) Uani 1 1 d .
H59A H 0.1158 0.5384 -0.0472 0.079 Uiso 1 1 calc R
H59B H 0.1074 0.5719 0.0065 0.079 Uiso 1 1 calc R
H59C H 0.0549 0.5346 -0.0398 0.079 Uiso 1 1 calc R
C61 C 0.2161(2) 0.59025(14) 0.2241(3) 0.0369(9) Uani 1 1 d .
C62 C 0.0887(2) 0.38728(17) 0.0715(3) 0.0460(11) Uani 1 1 d .
H62A H 0.0537 0.3850 0.0812 0.055 Uiso 1 1 calc R
H62B H 0.0725 0.3760 0.0202 0.055 Uiso 1 1 calc R
C63 C 0.2629(2) 0.59226(13) 0.3133(3) 0.0365(9) Uani 1 1 d .
C64 C 0.3931(2) 0.56056(17) 0.5540(3) 0.0470(11) Uani 1 1 d .
H64A H 0.3798 0.5558 0.5901 0.070 Uiso 1 1 calc R
H64B H 0.3773 0.5895 0.5293 0.070 Uiso 1 1 calc R
H64C H 0.4394 0.5601 0.5803 0.070 Uiso 1 1 calc R
C66 C 0.4346(2) 0.4684(2) 0.6131(2) 0.0493(12) Uani 1 1 d .
H66A H 0.4729 0.4860 0.6284 0.074 Uiso 1 1 calc R
H66B H 0.4462 0.4370 0.6264 0.074 Uiso 1 1 calc R
H66C H 0.4139 0.4797 0.6389 0.074 Uiso 1 1 calc R
C67 C 0.38829(19) 0.47256(16) 0.5266(2) 0.0354(9) Uani 1 1 d .
C68 C 0.3739(2) 0.34686(15) 0.4713(2) 0.0383(9) Uani 1 1 d .
C69 C 0.0901(2) 0.4450(2) -0.0541(3) 0.0555(13) Uani 1 1 d .
H69A H 0.0876 0.4126 -0.0617 0.083 Uiso 1 1 calc R
H69B H 0.1090 0.4588 -0.0803 0.083 Uiso 1 1 calc R
H69C H 0.0474 0.4570 -0.0741 0.083 Uiso 1 1 calc R
C70 C 0.4180(3) 0.3253(2) 0.5493(3) 0.0587(14) Uani 1 1 d .
H70A H 0.3935 0.3045 0.5604 0.088 Uiso 1 1 calc R
H70B H 0.4360 0.3487 0.5877 0.088 Uiso 1 1 calc R
H70C H 0.4523 0.3092 0.5491 0.088 Uiso 1 1 calc R
C71 C 0.1868(2) 0.33504(15) 0.1103(2) 0.0392(10) Uani 1 1 d .
C73 C 0.3565(3) 0.26221(17) 0.4224(4) 0.0564(13) Uani 1 1 d .
H73A H 0.4019 0.2572 0.4444 0.085 Uiso 1 1 calc R
H73B H 0.3325 0.2439 0.3773 0.085 Uiso 1 1 calc R
H73C H 0.3447 0.2540 0.4588 0.085 Uiso 1 1 calc R
C74 C 0.2257(3) 0.25427(16) 0.1719(4) 0.0573(14) Uani 1 1 d .
H74A H 0.1816 0.2441 0.1473 0.086 Uiso 1 1 calc R
H74B H 0.2510 0.2392 0.2203 0.086 Uiso 1 1 calc R
H74C H 0.2427 0.2472 0.1402 0.086 Uiso 1 1 calc R
C75 C 0.1524(3) 0.3089(2) 0.0352(3) 0.0630(16) Uani 1 1 d .
H75A H 0.1284 0.3297 -0.0063 0.095 Uiso 1 1 calc R
H75B H 0.1234 0.2871 0.0363 0.095 Uiso 1 1 calc R
H75C H 0.1838 0.2932 0.0284 0.095 Uiso 1 1 calc R
C76 C 0.1876(3) 0.63595(18) 0.1844(4) 0.0611(15) Uani 1 1 d .
H76A H 0.1616 0.6314 0.1301 0.092 Uiso 1 1 calc R
H76B H 0.2221 0.6568 0.1960 0.092 Uiso 1 1 calc R
H76C H 0.1613 0.6483 0.2023 0.092 Uiso 1 1 calc R
C77 C 0.2764(3) 0.63975(16) 0.3482(4) 0.0570(13) Uani 1 1 d .
H77A H 0.3011 0.6374 0.4030 0.085 Uiso 1 1 calc R
H77B H 0.2362 0.6549 0.3322 0.085 Uiso 1 1 calc R
H77C H 0.3004 0.6569 0.3315 0.085 Uiso 1 1 calc R
N8 N 0.20097(17) 0.31821(12) 0.2308(2) 0.0354(8) Uani 1 1 d .
N11 N 0.41789(16) 0.45691(13) 0.4844(2) 0.0362(8) Uani 1 1 d .
N12 N 0.31855(16) 0.36942(13) 0.4671(2) 0.0365(8) Uani 1 1 d .
N14 N 0.22991(17) 0.56349(12) 0.3398(2) 0.0368(8) Uani 1 1 d .
N15 N 0.32185(16) 0.57165(12) 0.3244(2) 0.0350(8) Uani 1 1 d .
N16 N 0.25725(17) 0.57102(12) 0.1986(2) 0.0355(8) Uani 1 1 d .
N17 N 0.20633(16) 0.51611(12) 0.09535(19) 0.0343(7) Uani 1 1 d .
N18 N 0.38753(17) 0.52763(13) 0.4406(2) 0.0369(8) Uani 1 1 d .
N19 N 0.19922(17) 0.44308(12) 0.0611(2) 0.0361(8) Uani 1 1 d .
N20 N 0.27220(17) 0.32158(12) 0.3684(2) 0.0366(8) Uani 1 1 d .
N22 N 0.36494(18) 0.32775(12) 0.3532(2) 0.0369(8) Uani 1 1 d .
N25 N 0.11045(17) 0.50825(14) 0.1031(2) 0.0414(9) Uani 1 1 d .
N27 N 0.32701(17) 0.44945(13) 0.5020(2) 0.0378(8) Uani 1 1 d .
N28 N 0.23472(17) 0.36693(12) 0.1134(2) 0.0358(8) Uani 1 1 d .
N29 N 0.29537(16) 0.51953(13) 0.4562(2) 0.0364(8) Uani 1 1 d .
N32 N 0.29398(18) 0.32321(11) 0.2156(2) 0.0375(8) Uani 1 1 d .
N33 N 0.40968(17) 0.37705(13) 0.4495(2) 0.0377(8) Uani 1 1 d .
N38 N 0.14114(17) 0.35805(13) 0.1252(2) 0.0398(8) Uani 1 1 d .
N39 N 0.16569(17) 0.55850(14) 0.2144(2) 0.0418(9) Uani 1 1 d .
N41 N 0.10557(17) 0.43507(14) 0.0743(2) 0.0431(9) Uani 1 1 d .
Li1 Li 0.0724(8) 0.4781(7) 0.2489(11) 0.117(6) Uani 1 1 d .
Li4 Li 0.4290(4) 0.3987(3) 0.2613(5) 0.0472(18) Uani 1 1 d .
O81 O 0.7962(3) 0.1912(2) 0.5157(4) 0.110(2) Uani 1 1 d U
O84 O 0.5219(3) 0.1216(3) 0.8383(5) 0.132(2) Uani 1 1 d U
O11 O 0.3209(4) 0.1582(3) 0.4883(4) 0.120(2) Uani 1 1 d U
O16 O 0.2359(9) 0.0560(6) -0.2821(10) 0.143(5) Uani 0.50 1 d PU
O80 O 0.4576(7) 0.1752(5) 0.5321(8) 0.097(3) Uani 0.50 1 d PU
O80' O 0.4350(7) 0.1586(5) 0.5032(8) 0.097(3) Uani 0.50 1 d PU
O12 O 0.5107(14) -0.0940(8) -0.242(2) 0.073(5) Uani 0.25 1 d PU
O12' O 0.5181(13) -0.0935(8) -0.2675(14) 0.073(5) Uani 0.25 1 d PU
O14 O 0.0620(6) -0.1185(4) -0.2330(8) 0.090(2) Uani 0.50 1 d PU
O14' O 0.0433(6) -0.1159(4) -0.2796(7) 0.090(2) Uani 0.50 1 d PU
O15 O 0.4500(7) 0.3087(5) 0.1492(9) 0.101(3) Uani 0.50 1 d PU
O15' O 0.4262(7) 0.3151(5) 0.1053(9) 0.101(3) Uani 0.50 1 d PU
O18 O 0.5759(12) 0.3173(8) 0.5142(13) 0.091(4) Uani 0.25 1 d PU
O18' O 0.5345(12) 0.2976(8) 0.5018(13) 0.091(4) Uani 0.25 1 d PU
O19 O 0.2873(9) 0.2828(7) 0.5793(12) 0.172(7) Uani 0.50 1 d PU
O20 O 0.0621(9) 0.2477(7) 0.1300(12) 0.171(7) Uani 0.50 1 d PU

loop_
_atom_site_aniso_label
_atom_site_aniso_U_11
_atom_site_aniso_U_22
_atom_site_aniso_U_33
_atom_site_aniso_U_23
_atom_site_aniso_U_13
_atom_site_aniso_U_12
V1 0.0316(4) 0.0700(6) 0.0367(5) 0.0001(4) 0.0184(4) 0.0007(3)
V2 0.0338(5) 0.0901(7) 0.0387(5) 0.0156(4) 0.0195(4) 0.0119(4)
O52 0.043(2) 0.158(5) 0.042(2) 0.014(2) 0.0223(18) 0.016(2)
O8 0.073(4) 0.136(9) 0.085(6) -0.006(5) 0.052(4) 0.009(5)
O8' 0.073(4) 0.136(9) 0.085(6) -0.006(5) 0.052(4) 0.009(5)
O17 0.063(4) 0.106(5) 0.068(4) 0.035(4) 0.029(3) 0.011(3)
O17' 0.063(4) 0.106(5) 0.068(4) 0.035(4) 0.029(3) 0.011(3)
O65 0.035(2) 0.396(14) 0.046(3) -0.001(4) 0.023(2) 0.008(4)
O78 0.063(4) 0.095(5) 0.061(4) 0.012(4) 0.033(4) 0.014(3)
O78' 0.063(4) 0.095(5) 0.061(4) 0.012(4) 0.033(4) 0.014(3)
O79 0.064(4) 0.089(5) 0.071(4) -0.006(3) 0.039(3) -0.011(3)
O79' 0.064(4) 0.089(5) 0.071(4) -0.006(3) 0.039(3) -0.011(3)
O1 0.0326(16) 0.0564(18) 0.0415(17) -0.0026(14) 0.0222(14) -0.0007(13)
O2 0.0310(15) 0.0482(17) 0.0438(17) -0.0050(13) 0.0231(13) 0.0018(12)
O3 0.0432(17) 0.0491(17) 0.0461(17) 0.0022(14) 0.0317(15) -0.0033(14)
O4 0.0285(15) 0.0417(15) 0.0411(16) -0.0030(12) 0.0192(13) -0.0011(11)
O5 0.0373(16) 0.0443(16) 0.0456(17) -0.0005(13) 0.0264(14) -0.0069(13)
O6 0.0410(17) 0.0563(18) 0.0424(17) -0.0034(14) 0.0306(15) -0.0024(14)
O7 0.0399(17) 0.060(2) 0.0462(18) 0.0020(15) 0.0274(15) 0.0014(14)
O9 0.0382(17) 0.077(2) 0.0492(19) 0.0049(17) 0.0281(16) -0.0060(16)
O10 0.0335(16) 0.069(2) 0.0455(18) -0.0016(16) 0.0236(15) -0.0074(15)
O13 0.0304(16) 0.0610(19) 0.0462(18) -0.0085(15) 0.0224(14) -0.0122(14)
O21 0.0440(18) 0.066(2) 0.0474(19) -0.0060(16) 0.0217(16) 0.0042(16)
O23 0.054(2) 0.0482(18) 0.051(2) -0.0017(15) 0.0271(17) 0.0013(15)
O51 0.073(4) 0.056(3) 0.134(6) 0.000 0.081(4) 0.000
O60 0.039(3) 0.080(4) 0.121(6) 0.000 0.044(3) 0.000
C24 0.043(2) 0.036(2) 0.046(2) 0.0006(18) 0.029(2) -0.0097(17)
C26 0.029(2) 0.040(2) 0.0237(18) 0.0040(15) 0.0143(16) 0.0000(16)
C30 0.046(2) 0.0305(19) 0.040(2) -0.0092(16) 0.030(2) -0.0040(17)
C31 0.0262(19) 0.048(2) 0.0270(19) -0.0094(17) 0.0135(16) -0.0095(16)
C34 0.030(2) 0.0256(17) 0.041(2) -0.0002(15) 0.0211(18) -0.0025(15)
C35 0.036(2) 0.038(2) 0.037(2) 0.0075(17) 0.0226(18) 0.0035(16)
C36 0.032(2) 0.039(2) 0.040(2) 0.0079(17) 0.0208(19) 0.0081(17)
C37 0.040(2) 0.051(2) 0.040(2) -0.0139(19) 0.027(2) -0.0044(19)
C40 0.031(2) 0.052(2) 0.0266(19) -0.0111(17) 0.0176(17) -0.0116(17)
C42 0.047(2) 0.031(2) 0.044(2) -0.0092(17) 0.032(2) -0.0094(17)
C43 0.035(2) 0.039(2) 0.038(2) -0.0075(17) 0.0230(19) -0.0107(17)
C44 0.033(2) 0.042(2) 0.031(2) 0.0062(17) 0.0179(17) 0.0023(17)
C45 0.026(2) 0.053(2) 0.028(2) 0.0062(18) 0.0126(17) 0.0009(17)
C46 0.0219(18) 0.058(3) 0.033(2) 0.0028(19) 0.0107(16) -0.0007(17)
C47 0.040(2) 0.054(3) 0.035(2) -0.0013(19) 0.0258(19) -0.0071(19)
C48 0.042(2) 0.044(2) 0.032(2) -0.0058(17) 0.0250(19) -0.0071(18)
C49 0.031(2) 0.056(2) 0.0251(19) -0.0118(18) 0.0170(17) -0.0095(18)
C50 0.045(2) 0.036(2) 0.050(3) 0.0018(18) 0.032(2) 0.0050(18)
C53 0.037(2) 0.035(2) 0.042(2) 0.0133(17) 0.0248(19) 0.0064(17)
C54 0.031(2) 0.046(2) 0.043(2) -0.0033(18) 0.0236(19) 0.0049(18)
C55 0.033(2) 0.044(2) 0.037(2) -0.0087(18) 0.0204(18) -0.0119(17)
C56 0.028(2) 0.056(3) 0.0230(19) 0.0030(17) 0.0112(16) -0.0034(18)
C57 0.0230(19) 0.064(3) 0.029(2) 0.0065(19) 0.0119(17) 0.0002(18)
C58 0.025(2) 0.065(3) 0.041(2) 0.008(2) 0.0172(19) 0.0105(19)
C59 0.036(2) 0.076(3) 0.040(3) 0.022(2) 0.015(2) 0.012(2)
C61 0.036(2) 0.035(2) 0.050(2) 0.0040(18) 0.030(2) 0.0075(17)
C62 0.030(2) 0.061(3) 0.041(2) 0.003(2) 0.0140(19) -0.010(2)
C63 0.043(2) 0.0273(19) 0.048(2) -0.0025(17) 0.030(2) 0.0040(16)
C64 0.047(3) 0.057(3) 0.040(2) -0.018(2) 0.026(2) -0.018(2)
C66 0.045(3) 0.075(3) 0.027(2) -0.007(2) 0.018(2) -0.014(2)
C67 0.0262(19) 0.055(2) 0.028(2) -0.0101(18) 0.0165(17) -0.0122(17)
C68 0.032(2) 0.046(2) 0.038(2) 0.0122(18) 0.0189(19) 0.0024(17)
C69 0.041(3) 0.082(4) 0.026(2) -0.001(2) 0.006(2) -0.009(2)
C70 0.050(3) 0.074(4) 0.043(3) 0.025(3) 0.018(2) 0.010(3)
C71 0.041(2) 0.046(2) 0.035(2) -0.0151(18) 0.0233(19) -0.0164(19)
C73 0.061(3) 0.044(3) 0.074(4) 0.023(2) 0.042(3) 0.012(2)
C74 0.076(4) 0.032(2) 0.083(4) -0.015(2) 0.054(3) -0.012(2)
C75 0.083(4) 0.066(3) 0.046(3) -0.033(3) 0.039(3) -0.044(3)
C76 0.072(4) 0.046(3) 0.079(4) 0.021(3) 0.048(3) 0.027(3)
C77 0.069(3) 0.034(2) 0.079(4) -0.015(2) 0.045(3) -0.002(2)
N8 0.0372(19) 0.0350(17) 0.0409(19) -0.0024(15) 0.0254(16) -0.0025(14)
N11 0.0303(17) 0.050(2) 0.0321(18) -0.0041(15) 0.0188(15) -0.0064(15)
N12 0.0288(17) 0.049(2) 0.0344(18) -0.0001(15) 0.0184(15) -0.0021(15)
N14 0.0361(19) 0.0406(18) 0.043(2) -0.0048(15) 0.0274(17) -0.0019(15)
N15 0.0292(17) 0.0410(18) 0.0405(19) -0.0058(15) 0.0222(15) -0.0014(14)
N16 0.0340(18) 0.0378(18) 0.0409(19) 0.0058(15) 0.0240(16) 0.0069(14)
N17 0.0263(16) 0.0421(18) 0.0326(17) 0.0061(14) 0.0143(14) 0.0023(14)
N18 0.0357(19) 0.047(2) 0.0339(18) -0.0065(15) 0.0223(16) -0.0067(15)
N19 0.0291(17) 0.0465(19) 0.0329(18) -0.0018(15) 0.0165(15) -0.0034(15)
N20 0.0357(18) 0.0380(18) 0.041(2) 0.0015(15) 0.0238(16) -0.0012(14)
N22 0.0400(19) 0.0330(17) 0.047(2) 0.0028(15) 0.0290(17) -0.0003(14)
N25 0.0311(18) 0.060(2) 0.0371(19) 0.0045(17) 0.0203(16) -0.0004(16)
N27 0.0322(18) 0.050(2) 0.0356(19) -0.0059(15) 0.0208(16) -0.0121(15)
N28 0.0338(18) 0.0415(18) 0.0351(18) -0.0064(15) 0.0203(16) -0.0125(15)
N29 0.0276(17) 0.049(2) 0.0352(18) -0.0059(15) 0.0179(15) -0.0063(15)
N32 0.043(2) 0.0311(17) 0.049(2) -0.0028(15) 0.0314(18) -0.0044(15)
N33 0.0325(18) 0.048(2) 0.0371(19) 0.0058(15) 0.0213(16) -0.0023(15)
N38 0.0339(19) 0.051(2) 0.0342(19) -0.0032(16) 0.0177(16) -0.0073(16)
N39 0.0300(18) 0.057(2) 0.042(2) 0.0047(17) 0.0206(16) 0.0049(16)
N41 0.0291(18) 0.061(2) 0.038(2) 0.0062(17) 0.0168(16) -0.0100(16)
Li1 0.086(10) 0.154(15) 0.126(13) -0.039(11) 0.066(10) -0.022(9)
Li4 0.042(4) 0.052(4) 0.062(5) 0.000(4) 0.037(4) 0.002(3)
O81 0.078(3) 0.110(4) 0.099(4) 0.012(3) 0.017(3) -0.003(3)
O84 0.088(4) 0.156(6) 0.150(6) 0.018(4) 0.060(4) 0.000(4)
O11 0.144(5) 0.134(5) 0.114(4) -0.003(4) 0.090(4) -0.029(4)
O16 0.157(9) 0.126(8) 0.129(9) -0.012(7) 0.061(7) 0.006(7)
O80 0.096(6) 0.095(6) 0.097(6) 0.013(4) 0.048(5) 0.015(4)
O80' 0.096(6) 0.095(6) 0.097(6) 0.013(4) 0.048(5) 0.015(4)
O12 0.077(8) 0.068(4) 0.071(8) -0.001(6) 0.037(6) 0.001(5)
O12' 0.077(8) 0.068(4) 0.071(8) -0.001(6) 0.037(6) 0.001(5)
O14 0.085(5) 0.089(4) 0.100(6) 0.006(5) 0.051(5) -0.007(3)
O14' 0.085(5) 0.089(4) 0.100(6) 0.006(5) 0.051(5) -0.007(3)
O15 0.098(6) 0.091(4) 0.115(7) -0.014(5) 0.057(5) -0.007(4)
O15' 0.098(6) 0.091(4) 0.115(7) -0.014(5) 0.057(5) -0.007(4)
O18 0.096(7) 0.100(7) 0.081(6) -0.018(5) 0.048(6) 0.005(5)
O18' 0.096(7) 0.100(7) 0.081(6) -0.018(5) 0.048(6) 0.005(5)
O19 0.151(10) 0.187(10) 0.190(10) 0.071(8) 0.097(8) -0.033(7)
O20 0.140(9) 0.167(10) 0.197(11) -0.011(8) 0.082(8) -0.042(8)

loop_
_atom_type_symbol
_atom_type_description
_atom_type_scat_dispersion_real
_atom_type_scat_dispersion_imag
_atom_type_scat_source
C C 0.0033 0.0016 'International Tables Vol C Tables 4.2.6.8 and 6.1.1.4'
H H 0.0000 0.0000 'International Tables Vol C Tables 4.2.6.8 and 6.1.1.4'
N N 0.0061 0.0033 'International Tables Vol C Tables 4.2.6.8 and 6.1.1.4'
O O 0.0106 0.0060 'International Tables Vol C Tables 4.2.6.8 and 6.1.1.4'
V V 0.3005 0.5294 'International Tables Vol C Tables 4.2.6.8 and 6.1.1.4'
Li Li -0.0003 0.0001 'International Tables Vol C Tables 4.2.6.8 and 6.1.1.4'

loop_
_geom_angle_atom_site_label_1
_geom_angle_atom_site_label_2
_geom_angle_atom_site_label_3
_geom_angle
_geom_angle_site_symmetry_1
_geom_angle_site_symmetry_3
O79' V1 O78' 108.6(5) . .
O79' V1 O79 41.2(4) . .
O78' V1 O79 67.4(5) . .
O79' V1 O78 143.4(5) . .
O78' V1 O78 36.7(4) . .
O79 V1 O78 103.0(5) . .
O79' V1 O65 100.6(5) . 2_655
O78' V1 O65 117.6(4) . 2_655
O79 V1 O65 120.2(4) . 2_655
O78 V1 O65 92.6(5) . 2_655
O79' V1 O52 105.4(4) . .
O78' V1 O52 111.4(4) . .
O79 V1 O52 120.7(4) . .
O78 V1 O52 100.9(4) . .
O65 V1 O52 111.8(2) 2_655 .
O8' V2 O17' 107.6(6) . .
O8' V2 O17 64.0(7) . .
O17' V2 O17 44.4(5) . .
O8' V2 O8 39.3(5) . .
O17' V2 O8 144.9(6) . .
O17 V2 O8 103.2(6) . .
O8' V2 O65 118.4(5) . .
O17' V2 O65 95.9(5) . .
O17 V2 O65 123.7(4) . .
O8 V2 O65 94.3(5) . .
O8' V2 O52 115.3(4) . .
O17' V2 O52 104.8(4) . .
O17 V2 O52 115.7(4) . .
O8 V2 O52 102.2(4) . .
O65 V2 O52 111.8(2) . .
V2 O52 V1 139.6(3) . .
O8' O8 V2 62.1(9) . .
O8 O8' V2 78.6(9) . .
O8 O8' O17 139.8(11) . .
V2 O8' O17 61.5(6) . .
O17' O17 V2 66.6(6) . .
O17' O17 O8' 119.9(9) . .
V2 O17 O8' 54.4(5) . .
O17 O17' V2 69.0(7) . .
V1 O65 V2 163.4(7) 2_655 .
O78' O78 V1 69.3(8) . .
O78 O78' V1 74.0(8) . .
O78 O78' O79 128.8(9) . .
V1 O78' O79 56.8(4) . .
O79' O79 V1 68.2(7) . .
O79' O79 O78' 124.1(9) . .
V1 O79 O78' 55.9(4) . .
O79 O79' V1 70.5(7) . .
C36 O3 Li4 143.2(4) . .
C30 O5 Li4 143.7(4) . .
C57 O9 Li1 140.4(6) . .
C54 O10 Li1 145.3(6) . .
Li4 O51 Li4 130.3(6) 2_655 .
Li1 O60 Li1 134.6(13) 2 .
N20 C24 N8 113.9(3) . .
O4 C26 N19 125.2(4) . .
O4 C26 N17 125.5(4) . .
N19 C26 N17 109.3(3) . .
O5 C30 N28 125.5(4) . .
O5 C30 N32 125.7(4) . .
N28 C30 N32 108.8(4) . .
O6 C31 N11 125.7(4) . .
O6 C31 N18 124.9(4) . .
N11 C31 N18 109.4(3) . .
O2 C34 N15 126.1(4) . .
O2 C34 N16 125.2(4) . .
N15 C34 N16 108.7(3) . .
N17 C35 N16 113.7(3) . .
O3 C36 N33 125.5(4) . .
O3 C36 N22 125.9(4) . .
N33 C36 N22 108.5(4) . .
N14 C37 N29 113.8(3) . .
N29 C40 N18 113.0(3) . .
N29 C40 C64 112.0(4) . .
N18 C40 C64 110.8(3) . .
N29 C40 C67 102.5(3) . .
N18 C40 C67 102.8(3) . .
C64 C40 C67 115.3(4) . .
N8 C42 N32 112.8(3) . .
N8 C42 C74 111.5(4) . .
N32 C42 C74 111.1(4) . .
N8 C42 C71 102.3(3) . .
N32 C42 C71 103.1(3) . .
C74 C42 C71 115.5(4) . .
O7 C43 N38 125.8(4) . .
O7 C43 N8 125.1(4) . .
N38 C43 N8 109.1(4) . .
O1 C44 N20 125.6(4) . .
O1 C44 N12 125.1(4) . .
N20 C44 N12 109.3(4) . .
N25 C45 N17 112.9(3) . .
N25 C45 C59 110.9(4) . .
N17 C45 C59 111.5(4) . .
N25 C45 C56 102.5(3) . .
N17 C45 C56 102.8(3) . .
C59 C45 C56 115.7(4) . .
N33 C46 N11 114.1(3) . .
N27 C47 N12 114.9(3) . .
N28 C48 N19 114.3(3) . .
O13 C49 N29 125.5(4) . .
O13 C49 N27 125.2(4) . .
N29 C49 N27 109.2(3) . .
N32 C50 N22 113.9(3) . .
N20 C53 N22 113.0(3) . .
N20 C53 C73 111.6(4) . .
N22 C53 C73 111.5(4) . .
N20 C53 C68 102.2(3) . .
N22 C53 C68 102.7(3) . .
C73 C53 C68 115.5(4) . .
O10 C54 N14 125.5(4) . .
O10 C54 N39 125.7(4) . .
N14 C54 N39 108.8(4) . .
N18 C55 N15 115.2(3) . .
N41 C56 N19 112.8(3) . .
N41 C56 C69 112.2(4) . .
N19 C56 C69 110.9(4) . .
N41 C56 C45 102.0(3) . .
N19 C56 C45 102.5(3) . .
C69 C56 C45 115.9(4) . .
O9 C57 N41 126.0(5) . .
O9 C57 N25 124.8(5) . .
N41 C57 N25 109.1(4) . .
N39 C58 N25 114.4(3) . .
N16 C61 N39 112.6(3) . .
N16 C61 C76 110.5(4) . .
N39 C61 C76 111.8(4) . .
N16 C61 C63 102.6(3) . .
N39 C61 C63 102.9(3) . .
C76 C61 C63 115.8(4) . .
N38 C62 N41 115.1(4) . .
N14 C63 N15 112.9(3) . .
N14 C63 C77 112.3(4) . .
N15 C63 C77 110.8(4) . .
N14 C63 C61 102.2(3) . .
N15 C63 C61 102.6(3) . .
C77 C63 C61 115.4(4) . .
N11 C67 N27 112.2(3) . .
N11 C67 C66 111.9(4) . .
N27 C67 C66 111.0(4) . .
N11 C67 C40 102.4(3) . .
N27 C67 C40 102.5(3) . .
C66 C67 C40 116.2(4) . .
N33 C68 N12 112.5(3) . .
N33 C68 C70 111.7(4) . .
N12 C68 C70 111.5(4) . .
N33 C68 C53 102.2(3) . .
N12 C68 C53 103.0(3) . .
C70 C68 C53 115.3(4) . .
N38 C71 N28 111.5(3) . .
N38 C71 C75 111.8(4) . .
N28 C71 C75 111.6(4) . .
N38 C71 C42 102.8(3) . .
N28 C71 C42 102.6(3) . .
C75 C71 C42 115.9(4) . .
C43 N8 C24 121.4(4) . .
C43 N8 C42 112.8(4) . .
C24 N8 C42 125.2(4) . .
C31 N11 C46 120.3(3) . .
C31 N11 C67 112.9(4) . .
C46 N11 C67 126.2(4) . .
C44 N12 C47 120.5(4) . .
C44 N12 C68 112.4(4) . .
C47 N12 C68 127.0(4) . .
C54 N14 C37 121.0(4) . .
C54 N14 C63 113.6(4) . .
C37 N14 C63 125.1(4) . .
C34 N15 C55 121.2(3) . .
C34 N15 C63 113.2(3) . .
C55 N15 C63 125.0(3) . .
C34 N16 C35 121.2(3) . .
C34 N16 C61 112.6(3) . .
C35 N16 C61 126.2(3) . .
C26 N17 C35 120.2(3) . .
C26 N17 C45 112.5(3) . .
C35 N17 C45 125.9(3) . .
C31 N18 C55 120.9(3) . .
C31 N18 C40 112.3(4) . .
C55 N18 C40 126.6(4) . .
C26 N19 C48 120.8(3) . .
C26 N19 C56 112.5(3) . .
C48 N19 C56 126.6(3) . .
C44 N20 C24 120.8(4) . .
C44 N20 C53 112.9(4) . .
C24 N20 C53 126.0(4) . .
C36 N22 C50 121.1(4) . .
C36 N22 C53 113.0(4) . .
C50 N22 C53 125.7(4) . .
C57 N25 C45 113.0(4) . .
C57 N25 C58 121.3(4) . .
C45 N25 C58 125.5(4) . .
C49 N27 C47 121.6(4) . .
C49 N27 C67 112.5(4) . .
C47 N27 C67 125.6(4) . .
C30 N28 C48 120.8(3) . .
C30 N28 C71 112.7(3) . .
C48 N28 C71 125.4(4) . .
C49 N29 C40 112.9(4) . .
C49 N29 C37 121.0(3) . .
C40 N29 C37 125.8(4) . .
C30 N32 C50 121.6(4) . .
C30 N32 C42 112.5(4) . .
C50 N32 C42 125.9(4) . .
C36 N33 C46 120.8(4) . .
C36 N33 C68 113.3(4) . .
C46 N33 C68 125.5(4) . .
C43 N38 C62 121.9(4) . .
C43 N38 C71 112.8(4) . .
C62 N38 C71 125.1(4) . .
C54 N39 C58 120.7(4) . .
C54 N39 C61 112.1(4) . .
C58 N39 C61 126.0(4) . .
C57 N41 C62 121.4(4) . .
C57 N41 C56 113.3(4) . .
C62 N41 C56 125.0(4) . .
O10 Li1 O21 104.2(9) . .
O10 Li1 O60 104.6(9) . .
O21 Li1 O60 113.2(9) . .
O10 Li1 O9 105.8(8) . .
O21 Li1 O9 104.0(9) . .
O60 Li1 O9 123.2(9) . .
O10 Li1 Li1 125.0(6) . 2
O21 Li1 Li1 95.9(6) . 2
O60 Li1 Li1 22.7(6) . 2
O9 Li1 Li1 118.2(9) . 2
O23 Li4 O5 104.6(4) . .
O23 Li4 O3 105.4(4) . .
O5 Li4 O3 104.5(4) . .
O23 Li4 O51 118.8(4) . .
O5 Li4 O51 110.2(4) . .
O3 Li4 O51 112.2(4) . .
O12 O12 O12' 97(10) 2_654 .
O12 O12 O12' 50(8) 2_654 2_654
O12' O12 O12' 147(5) . 2_654
O12 O12' O12 33(5) . 2_654
O12 O12' O12' 19(3) . 2_654
O12 O12' O12' 14(3) 2_654 2_654

loop_
_geom_bond_atom_site_label_1
_geom_bond_atom_site_label_2
_geom_bond_distance
_geom_bond_site_symmetry_2
V1 O79' 1.616(10) .
V1 O78' 1.623(9) .
V1 O79 1.641(9) .
V1 O78 1.669(10) .
V1 O65 1.735(5) 2_655
V1 O52 1.776(4) .
V2 O8' 1.534(11) .
V2 O17' 1.630(11) .
V2 O17 1.658(9) .
V2 O8 1.701(13) .
V2 O65 1.727(5) .
V2 O52 1.756(4) .
O8 O8' 1.099(16) .
O8' O17 1.696(18) .
O17 O17' 1.242(14) .
O65 V1 1.735(5) 2_655
O78 O78' 1.037(12) .
O78' O79 1.811(15) .
O79 O79' 1.147(13) .
O1 C44 1.234(5) .
O2 C34 1.222(5) .
O3 C36 1.220(5) .
O3 Li4 1.949(9) .
O4 C26 1.218(5) .
O5 C30 1.222(5) .
O5 Li4 1.928(9) .
O6 C31 1.226(5) .
O7 C43 1.224(5) .
O9 C57 1.228(5) .
O9 Li1 2.039(17) .
O10 C54 1.232(5) .
O10 Li1 1.850(17) .
O13 C49 1.225(5) .
O21 Li1 1.89(2) .
O23 Li4 1.892(9) .
O51 Li4 2.044(8) 2_655
O51 Li4 2.044(8) .
O60 Li1 1.919(16) 2
O60 Li1 1.919(16) .
C24 N20 1.437(6) .
C24 N8 1.453(6) .
C26 N19 1.368(5) .
C26 N17 1.371(5) .
C30 N28 1.368(6) .
C30 N32 1.370(6) .
C31 N11 1.360(6) .
C31 N18 1.371(6) .
C34 N15 1.353(5) .
C34 N16 1.367(5) .
C35 N17 1.445(5) .
C35 N16 1.452(6) .
C36 N33 1.366(6) .
C36 N22 1.371(6) .
C37 N14 1.450(6) .
C37 N29 1.456(6) .
C40 N29 1.457(5) .
C40 N18 1.461(5) .
C40 C64 1.526(6) .
C40 C67 1.592(6) .
C42 N8 1.463(5) .
C42 N32 1.467(6) .
C42 C74 1.525(6) .
C42 C71 1.572(7) .
C43 N38 1.353(6) .
C43 N8 1.359(6) .
C44 N20 1.365(6) .
C44 N12 1.365(6) .
C45 N25 1.454(5) .
C45 N17 1.456(5) .
C45 C59 1.535(6) .
C45 C56 1.593(7) .
C46 N33 1.445(6) .
C46 N11 1.448(6) .
C47 N27 1.439(6) .
C47 N12 1.447(6) .
C48 N28 1.444(6) .
C48 N19 1.453(6) .
C49 N29 1.364(6) .
C49 N27 1.365(6) .
C50 N32 1.440(6) .
C50 N22 1.449(6) .
C53 N20 1.461(6) .
C53 N22 1.462(5) .
C53 C73 1.519(6) .
C53 C68 1.591(7) .
C54 N14 1.356(6) .
C54 N39 1.360(6) .
C55 N18 1.432(6) .
C55 N15 1.449(6) .
C56 N41 1.463(5) .
C56 N19 1.464(5) .
C56 C69 1.522(6) .
C57 N41 1.352(6) .
C57 N25 1.368(6) .
C58 N39 1.452(6) .
C58 N25 1.458(6) .
C61 N16 1.461(5) .
C61 N39 1.467(6) .
C61 C76 1.533(6) .
C61 C63 1.571(6) .
C62 N38 1.450(6) .
C62 N41 1.454(6) .
C63 N14 1.452(6) .
C63 N15 1.457(5) .
C63 C77 1.523(6) .
C66 C67 1.531(6) .
C67 N11 1.460(5) .
C67 N27 1.463(5) .
C68 N33 1.465(5) .
C68 N12 1.460(6) .
C68 C70 1.522(6) .
C71 N38 1.461(6) .
C71 N28 1.468(5) .
C71 C75 1.521(6) .
Li1 Li1 3.54(3) 2
O80 O80' 0.740(17) .
O12 O12 0.45(6) 2_654
O12 O12' 0.64(4) .
O12 O12' 0.82(3) 2_654
O12' O12 0.82(3) 2_654
O12' O12' 1.40(4) 2_654
O14 O14' 0.821(14) .
O15 O15' 0.797(17) .
O18 O18' 1.07(3) .
